data_7242586
loop_
_publ_author_name
'Patel, Parth'
'Tak, Raj Kumar'
'Parmar, Bhavesh'
'Dabas, Shilpa'
'Patel, Brijesh'
'Suresh, Eringathodi'
'Khan, Noor-ul H.'
'Subramanian, Saravanan'

_publ_section_title
;
 Ring-opening hydrolysis of spiro-epoxyoxindoles using a reusable sulfonic
 acid functionalized nitrogen rich carbon catalyst
;
_journal_issue 21
_journal_name_full 'RSC Advances'
_journal_page_first 12808
_journal_page_last 12814
_journal_paper_doi 10.1039/D1RA01161H
_journal_volume 11
_journal_year 2021
_chemical_formula_sum 'C12 H13 N O3'
_chemical_formula_weight 219.23
_space_group_IT_number 19
_space_group_name_Hall 'P 2ac 2ab'
_space_group_name_H-M_alt 'P 21 21 21'
_symmetry_cell_setting orthorhombic
_symmetry_space_group_name_H-M 'P 21 21 21'
_atom_sites_solution_hydrogens geom
_atom_sites_solution_primary direct
_atom_sites_solution_secondary difmap
_audit_creation_method SHELXL-97
_audit_update_record
;
2019-10-24 deposited with the CCDC.	2021-03-15 downloaded from the CCDC.
;
_cell_angle_alpha 90.00
_cell_angle_beta 90.00
_cell_angle_gamma 90.00
_cell_formula_units_Z 4
_cell_length_a 5.8505(12)
_cell_length_b 11.594(2)
_cell_length_c 16.205(3)
_cell_measurement_reflns_used 1264
_cell_measurement_temperature 150(2)
_cell_measurement_theta_max 27.35
_cell_measurement_theta_min 2.51
_cell_volume 1099.2(4)
_computing_cell_refinement 'Bruker SMART'
_computing_data_collection 'Bruker SMART'
_computing_data_reduction 'Bruker SAINT'
_computing_molecular_graphics 'Bruker SHELXTL'
_computing_publication_material 'Bruker SHELXTL'
_computing_structure_refinement 'SHELXL-97 (Sheldrick, 1997)'
_computing_structure_solution 'SHELXS-97 (Sheldrick, 1990)'
_diffrn_ambient_temperature 150(2)
_diffrn_measured_fraction_theta_full 1.000
_diffrn_measured_fraction_theta_max 1.000
_diffrn_measurement_device_type 'CCD area detector'
_diffrn_measurement_method 'phi and omega scans'
_diffrn_radiation_monochromator graphite
_diffrn_radiation_source 'fine-focus sealed tube'
_diffrn_radiation_type MoK\a
_diffrn_radiation_wavelength 0.71073
_diffrn_reflns_av_R_equivalents 0.0510
_diffrn_reflns_av_sigmaI/netI 0.0688
_diffrn_reflns_limit_h_max 6
_diffrn_reflns_limit_h_min -6
_diffrn_reflns_limit_k_max 13
_diffrn_reflns_limit_k_min -13
_diffrn_reflns_limit_l_max 19
_diffrn_reflns_limit_l_min -13
_diffrn_reflns_number 5494
_diffrn_reflns_theta_full 25.00
_diffrn_reflns_theta_max 25.00
_diffrn_reflns_theta_min 2.16
_exptl_absorpt_coefficient_mu 0.096
_exptl_absorpt_correction_T_max 0.9962
_exptl_absorpt_correction_T_min 0.9691
_exptl_absorpt_correction_type multi-scan
_exptl_absorpt_process_details 'BRUKER SADABS'
_exptl_crystal_colour COLOURLESS
_exptl_crystal_density_diffrn 1.325
_exptl_crystal_density_method 'not measured'
_exptl_crystal_description PLATES
_exptl_crystal_F_000 464
_exptl_crystal_size_max 0.33
_exptl_crystal_size_mid 0.12
_exptl_crystal_size_min 0.04
_refine_diff_density_max 0.356
_refine_diff_density_min -0.247
_refine_diff_density_rms 0.064
_refine_ls_abs_structure_details 'Flack H D (1983), Acta Cryst. A39, 876-881'
_refine_ls_abs_structure_Flack -2(3)
_refine_ls_extinction_method none
_refine_ls_goodness_of_fit_ref 1.230
_refine_ls_hydrogen_treatment mixed
_refine_ls_matrix_type full
_refine_ls_number_parameters 175
_refine_ls_number_reflns 1934
_refine_ls_number_restraints 0
_refine_ls_restrained_S_all 1.230
_refine_ls_R_factor_all 0.0888
_refine_ls_R_factor_gt 0.0767
_refine_ls_shift/su_max 0.000
_refine_ls_shift/su_mean 0.000
_refine_ls_structure_factor_coef Fsqd
_refine_ls_weighting_details 'calc w=1/[\s^2^(Fo^2^)+(0.0303P)^2^+1.2669P] where P=(Fo^2^+2Fc^2^)/3'
_refine_ls_weighting_scheme calc
_refine_ls_wR_factor_gt 0.1348
_refine_ls_wR_factor_ref 0.1387
_reflns_number_gt 1688
_reflns_number_total 1934
_reflns_threshold_expression >2sigma(I)
_cod_data_source_file d1ra01161h2.cif
_cod_data_source_block 2C
_cod_depositor_comments
;
The following automatic conversions were performed:

data item '_exptl_absorpt_correction_type' value 'MULTI-SCAN' was
changed to 'multi-scan' in accordance with the
/home/data/users/saulius/crontab/automatic-downloads/rss-feeds/RSC/lib/dictionaries/cif_core.dic
dictionary named 'cif_core.dic' version 2.4.2 last updated on
2011-04-26.

data item '_symmetry_cell_setting' value 'ORTHORHOMBIC' was changed
to 'orthorhombic' in accordance with the
/home/data/users/saulius/crontab/automatic-downloads/rss-feeds/RSC/lib/dictionaries/cif_core.dic
dictionary named 'cif_core.dic' version 2.4.2 last updated on
2011-04-26.

Automatic conversion script
Id: cif_fix_values 7556 2019-12-06 15:28:31Z antanas 
;
_cod_original_sg_symbol_H-M P212121
_cod_database_code 7242586

loop_
_symmetry_equiv_pos_as_xyz
'x, y, z'
'-x+1/2, -y, z+1/2'
'-x, y+1/2, -z+1/2'
'x+1/2, -y+1/2, -z'

loop_
_atom_site_label
_atom_site_type_symbol
_atom_site_fract_x
_atom_site_fract_y
_atom_site_fract_z
_atom_site_U_iso_or_equiv
_atom_site_adp_type
_atom_site_occupancy
_atom_site_symmetry_multiplicity
_atom_site_calc_flag
_atom_site_refinement_flags
_atom_site_disorder_assembly
_atom_site_disorder_group
O2 O 0.0539(6) 1.2103(2) 0.12160(17) 0.0242(8) Uani 1 1 d . . .
H2C H 0.0268 1.2435 0.0780 0.036 Uiso 1 1 calc R . .
O1 O -0.2125(5) 1.0122(2) 0.05035(18) 0.0258(8) Uani 1 1 d . . .
O3 O 0.4607(5) 1.1703(2) 0.0215(2) 0.0276(8) Uani 1 1 d . . .
H3C H 0.5782 1.1332 0.0290 0.041 Uiso 1 1 calc R . .
C7 C -0.0530(7) 1.0093(3) 0.0999(2) 0.0179(10) Uani 1 1 d . . .
C1 C 0.2772(8) 1.0543(3) 0.1771(2) 0.0165(9) Uani 1 1 d . . .
N1 N -0.0146(6) 0.9263(3) 0.1559(2) 0.0182(8) Uani 1 1 d . . .
C8 C 0.1399(7) 1.0987(4) 0.1048(2) 0.0164(10) Uani 1 1 d . . .
C6 C 0.1818(7) 0.9525(3) 0.2042(3) 0.0152(9) Uani 1 1 d . . .
C10 C -0.0684(9) 0.7212(4) 0.1212(3) 0.0290(12) Uani 1 1 d . . .
C12 C 0.2703(7) 1.0947(4) 0.0226(3) 0.0221(10) Uani 1 1 d . . .
H12A H 0.3227 1.0165 0.0128 0.027 Uiso 1 1 calc R . .
H12B H 0.1671 1.1154 -0.0218 0.027 Uiso 1 1 calc R . .
C2 C 0.4698(8) 1.0970(4) 0.2160(3) 0.0240(11) Uani 1 1 d . . .
H2A H 0.5361 1.1657 0.1985 0.029 Uiso 1 1 calc R . .
C9 C -0.1571(8) 0.8243(4) 0.1662(3) 0.0243(11) Uani 1 1 d . . .
C3 C 0.5625(8) 1.0360(4) 0.2813(3) 0.0256(11) Uani 1 1 d . . .
C5 C 0.2712(8) 0.8900(4) 0.2692(3) 0.0259(11) Uani 1 1 d . . .
C11 C 0.1076(10) 0.7172(5) 0.0727(3) 0.0333(13) Uani 1 1 d . . .
C4 C 0.4638(9) 0.9347(4) 0.3067(2) 0.0260(11) Uani 1 1 d . . .
H4 H 0.5287 0.8947 0.3506 0.031 Uiso 1 1 calc R . .
H5 H 0.193(8) 0.824(4) 0.290(3) 0.030(13) Uiso 1 1 d . . .
H9B H -0.165(7) 0.805(4) 0.223(3) 0.021(12) Uiso 1 1 d . . .
H10 H -0.155(7) 0.657(4) 0.130(2) 0.013(11) Uiso 1 1 d . . .
H9A H -0.299(8) 0.850(4) 0.144(3) 0.028(13) Uiso 1 1 d . . .
H11B H 0.151(8) 0.650(4) 0.042(3) 0.033(13) Uiso 1 1 d . . .
H3 H 0.702(7) 1.069(3) 0.309(2) 0.014(11) Uiso 1 1 d . . .
H11A H 0.194(7) 0.780(4) 0.066(2) 0.017(12) Uiso 1 1 d . . .

loop_
_atom_site_aniso_label
_atom_site_aniso_U_11
_atom_site_aniso_U_22
_atom_site_aniso_U_33
_atom_site_aniso_U_23
_atom_site_aniso_U_13
_atom_site_aniso_U_12
O2 0.0371(19) 0.0135(16) 0.0221(17) 0.0027(12) 0.0024(16) 0.0055(15)
O1 0.0251(18) 0.0257(18) 0.0265(17) 0.0006(14) -0.0083(15) 0.0017(15)
O3 0.0246(18) 0.0249(17) 0.0332(18) 0.0114(14) 0.0030(16) 0.0057(15)
C7 0.018(2) 0.022(2) 0.014(2) 0.0017(18) 0.001(2) 0.012(2)
C1 0.025(2) 0.015(2) 0.009(2) -0.0012(16) 0.0036(19) 0.005(2)
N1 0.0105(18) 0.0175(19) 0.027(2) -0.0031(15) 0.0020(16) 0.0014(15)
C8 0.024(2) 0.014(2) 0.012(2) -0.0026(17) -0.0042(18) 0.0003(19)
C6 0.015(2) 0.012(2) 0.018(2) 0.0003(18) 0.0003(19) 0.0054(17)
C10 0.035(3) 0.017(2) 0.035(3) -0.002(2) 0.002(3) -0.009(2)
C12 0.026(3) 0.018(2) 0.022(2) 0.0038(18) -0.004(2) 0.001(2)
C2 0.032(3) 0.018(2) 0.023(2) -0.0057(19) 0.003(2) -0.001(2)
C9 0.024(3) 0.017(3) 0.032(3) 0.009(2) -0.004(2) 0.001(2)
C3 0.027(3) 0.031(3) 0.018(2) -0.007(2) -0.009(2) -0.001(2)
C5 0.024(3) 0.019(3) 0.034(3) 0.006(2) 0.013(2) 0.007(2)
C11 0.048(4) 0.027(3) 0.025(3) -0.009(2) 0.001(3) 0.005(3)
C4 0.033(3) 0.034(3) 0.011(2) 0.0075(19) -0.004(2) 0.012(2)

loop_
_atom_type_symbol
_atom_type_description
_atom_type_scat_dispersion_real
_atom_type_scat_dispersion_imag
_atom_type_scat_source
C C 0.0033 0.0016 'International Tables Vol C Tables 4.2.6.8 and 6.1.1.4'
H H 0.0000 0.0000 'International Tables Vol C Tables 4.2.6.8 and 6.1.1.4'
N N 0.0061 0.0033 'International Tables Vol C Tables 4.2.6.8 and 6.1.1.4'
O O 0.0106 0.0060 'International Tables Vol C Tables 4.2.6.8 and 6.1.1.4'

loop_
_geom_angle_atom_site_label_1
_geom_angle_atom_site_label_2
_geom_angle_atom_site_label_3
_geom_angle
_geom_angle_site_symmetry_1
_geom_angle_site_symmetry_3
_geom_angle_publ_flag
C8 O2 H2C 109.5 . . ?
C12 O3 H3C 109.5 . . ?
O1 C7 N1 126.0(4) . . ?
O1 C7 C8 124.9(4) . . ?
N1 C7 C8 109.0(3) . . ?
C6 C1 C2 119.5(4) . . ?
C6 C1 C8 108.9(4) . . ?
C2 C1 C8 131.6(4) . . ?
C7 N1 C6 110.8(3) . . ?
C7 N1 C9 124.3(4) . . ?
C6 N1 C9 124.9(4) . . ?
O2 C8 C1 110.6(3) . . ?
O2 C8 C7 111.5(3) . . ?
C1 C8 C7 101.6(3) . . ?
O2 C8 C12 111.8(3) . . ?
C1 C8 C12 113.5(3) . . ?
C7 C8 C12 107.5(3) . . ?
C1 C6 C5 122.6(4) . . ?
C1 C6 N1 109.6(4) . . ?
C5 C6 N1 127.9(4) . . ?
C11 C10 C9 126.9(5) . . ?
C11 C10 H10 121(2) . . ?
C9 C10 H10 113(2) . . ?
O3 C12 C8 112.5(3) . . ?
O3 C12 H12A 109.1 . . ?
C8 C12 H12A 109.1 . . ?
O3 C12 H12B 109.1 . . ?
C8 C12 H12B 109.1 . . ?
H12A C12 H12B 107.8 . . ?
C1 C2 C3 119.0(4) . . ?
C1 C2 H2A 120.5 . . ?
C3 C2 H2A 120.5 . . ?
N1 C9 C10 113.3(4) . . ?
N1 C9 H9B 109(3) . . ?
C10 C9 H9B 108(3) . . ?
N1 C9 H9A 101(3) . . ?
C10 C9 H9A 111(3) . . ?
H9B C9 H9A 114(4) . . ?
C4 C3 C2 120.1(4) . . ?
C4 C3 H3 122(2) . . ?
C2 C3 H3 118(2) . . ?
C4 C5 C6 116.6(4) . . ?
C4 C5 H5 123(3) . . ?
C6 C5 H5 120(3) . . ?
C10 C11 H11B 124(3) . . ?
C10 C11 H11A 120(3) . . ?
H11B C11 H11A 116(4) . . ?
C3 C4 C5 122.2(4) . . ?
C3 C4 H4 118.9 . . ?
C5 C4 H4 118.9 . . ?

loop_
_geom_bond_atom_site_label_1
_geom_bond_atom_site_label_2
_geom_bond_distance
_geom_bond_site_symmetry_2
_geom_bond_publ_flag
O2 C8 1.415(5) . ?
O2 H2C 0.8200 . ?
O1 C7 1.231(5) . ?
O3 C12 1.417(5) . ?
O3 H3C 0.8200 . ?
C7 N1 1.341(5) . ?
C7 C8 1.535(6) . ?
C1 C6 1.377(5) . ?
C1 C2 1.383(6) . ?
C1 C8 1.511(6) . ?
N1 C6 1.423(5) . ?
N1 C9 1.456(5) . ?
C8 C12 1.536(6) . ?
C6 C5 1.382(6) . ?
C10 C11 1.296(7) . ?
C10 C9 1.494(6) . ?
C10 H10 0.91(4) . ?
C12 H12A 0.9700 . ?
C12 H12B 0.9700 . ?
C2 C3 1.384(6) . ?
C2 H2A 0.9300 . ?
C9 H9B 0.95(4) . ?
C9 H9A 0.96(5) . ?
C3 C4 1.372(6) . ?
C3 H3 1.01(4) . ?
C5 C4 1.380(6) . ?
C5 H5 0.95(5) . ?
C11 H11B 0.96(5) . ?
C11 H11A 0.89(4) . ?
C4 H4 0.9300 . ?
